data_1529245
loop_
_publ_author_name
'V.V. Atuchin'
'M.S. Molokeev'
'G.Yu. Yurkin'
'T.A. Gavrilova'
'V.G. Kesler'
'N.M. Laptash'
'I.N. Flerov'
'G.S. Patrin'

_publ_section_title
;
 Synthesis, Structural, Magnetic, and Electronic Properties of Cubic
 CsMnMoO3F3 Oxyfluoride
;
_journal_issue 18
_journal_name_full 'The Journal of Physical Chemistry C'
_journal_page_first 10162
_journal_paper_doi 10.1021/jp302020f
_journal_volume 116
_journal_year 2012
_chemical_formula_moiety
;
3(F O), Mn Mo, Cs
;
_chemical_formula_sum 'Cs F3 Mn Mo O3'
_chemical_formula_weight 388.79
_space_group_IT_number 227
_symmetry_cell_setting cubic
_symmetry_space_group_name_Hall '-F 4vw 2vw 3'
_symmetry_space_group_name_H-M 'F d -3 m :2'
_cell_angle_alpha 90.000000
_cell_angle_beta 90.000000
_cell_angle_gamma 90.000000
_cell_formula_units_Z 8
_cell_length_a 10.59141(4)
_cell_length_b 10.59141(4)
_cell_length_c 10.59141(4)
_cell_measurement_temperature 300
_cell_volume 1188.123(8)
_diffrn_ambient_temperature 300
_diffrn_measurement_device_type
;
D8 ADVANCE Bruker
;
_diffrn_radiation_monochromator none
_diffrn_radiation_probe x-ray
_diffrn_radiation_type
;
 Cu K\a~1~~2~
;
_exptl_absorpt_coefficient_mu 81.881
_exptl_crystal_density_diffrn 4.347
_pd_char_colour
;
orange
;
_pd_meas_2theta_range_inc 0.016
_pd_meas_2theta_range_max 110
_pd_meas_2theta_range_min 5
_pd_meas_scan_method step
_pd_proc_ls_pref_orient_corr
;
no
;
_pd_proc_ls_profile_function PearsonVII
_pd_proc_ls_prof_R_factor 8.93
_pd_proc_number_of_points 6529
_pd_spec_mount_mode reflection
_refine_ls_R_I_factor 3.44
_refine_ls_shift/su_max 0.01000
_cod_data_source_file CsMnMoO3F3.cif
_cod_data_source_block CsMnMoO3F3
_cod_original_sg_symbol_Hall '-F 4VW 2VW 3    '
_cod_original_sg_symbol_H-M 'F D -3 M         '
_cod_database_code 1529245
_cod_database_fobs_code 1529245

loop_
_symmetry_equiv_pos_site_id
_symmetry_equiv_pos_as_xyz
1 'x, y, z'
2 'x, 1/4-y, 1/4-z'
3 '3/4-x, 1/4-y, 1/2+z'
4 '3/4-x, y, 3/4-z'
5 '-y, 1/4+x, 1/4+z'
6 '3/4+y, 1/4+x, 1/2-z'
7 '3/4+y, -x, 3/4+z'
8 '-y, -x, -z'
9 'y, z, x'
10 '3/4-y, 1/4-z, 1/2+x'
11 'y, 1/4-z, 1/4-x'
12 '3/4-y, z, 3/4-x'
13 '-z, 1/4+y, 1/4+x'
14 '-z, -y, -x'
15 '3/4+z, -y, 3/4+x'
16 '3/4+z, 1/4+y, 1/2-x'
17 'z, x, y'
18 '1/4-z, 1/2+x, 3/4-y'
19 '1/4-z, 1/4-x, y'
20 'z, 3/4-x, 3/4-y'
21 '-x, -z, -y'
22 '-x, 3/4+z, 3/4+y'
23 '1/4+x, 1/2-z, 3/4+y'
24 '3/4+x, 1/4+z, 1/2-y'
25 '-x, -y, -z'
26 '-x, 1/4+y, 1/4+z'
27 '3/4+x, 1/4+y, 1/2-z'
28 '3/4+x, -y, 3/4+z'
29 'y, 1/4-x, 1/4-z'
30 '3/4-y, 1/4-x, 1/2+z'
31 '3/4-y, x, 3/4-z'
32 'y, x, z'
33 '-y, -z, -x'
34 '3/4+y, 1/4+z, 1/2-x'
35 '-y, 1/4+z, 1/4+x'
36 '3/4+y, -z, 3/4+x'
37 'z, 1/4-y, 1/4-x'
38 'z, y, x'
39 '3/4-z, y, 3/4-x'
40 '3/4-z, 1/4-y, 1/2+x'
41 '-z, -x, -y'
42 '1/4+z, 1/2-x, 3/4+y'
43 '1/4+z, 1/4+x, -y'
44 '-z, 3/4+x, 3/4+y'
45 'x, z, y'
46 'x, 3/4-z, 3/4-y'
47 '1/4-x, 1/2+z, 3/4-y'
48 '3/4-x, 1/4-z, 1/2+y'
49 'x, 1/2+y, 1/2+z'
50 'x, 3/4-y, 3/4-z'
51 '3/4-x, 3/4-y, z'
52 '3/4-x, 1/2+y, 1/4-z'
53 '-y, 3/4+x, 3/4+z'
54 '3/4+y, 3/4+x, -z'
55 '3/4+y, 1/2-x, 1/4+z'
56 '-y, 1/2-x, 1/2-z'
57 'y, 1/2+z, 1/2+x'
58 '3/4-y, 3/4-z, x'
59 'y, 3/4-z, 3/4-x'
60 '3/4-y, 1/2+z, 1/4-x'
61 '-z, 3/4+y, 3/4+x'
62 '-z, 1/2-y, 1/2-x'
63 '3/4+z, 1/2-y, 1/4+x'
64 '3/4+z, 3/4+y, -x'
65 'z, 1/2+x, 1/2+y'
66 '1/4-z, x, 1/4-y'
67 '1/4-z, 3/4-x, 1/2+y'
68 'z, 1/4-x, 1/4-y'
69 '-x, 1/2-z, 1/2-y'
70 '-x, 1/4+z, 1/4+y'
71 '1/4+x, -z, 1/4+y'
72 '3/4+x, 3/4+z, -y'
73 '-x, 1/2-y, 1/2-z'
74 '-x, 3/4+y, 3/4+z'
75 '3/4+x, 3/4+y, -z'
76 '3/4+x, 1/2-y, 1/4+z'
77 'y, 3/4-x, 3/4-z'
78 '3/4-y, 3/4-x, z'
79 '3/4-y, 1/2+x, 1/4-z'
80 'y, 1/2+x, 1/2+z'
81 '-y, 1/2-z, 1/2-x'
82 '3/4+y, 3/4+z, -x'
83 '-y, 3/4+z, 3/4+x'
84 '3/4+y, 1/2-z, 1/4+x'
85 'z, 3/4-y, 3/4-x'
86 'z, 1/2+y, 1/2+x'
87 '3/4-z, 1/2+y, 1/4-x'
88 '3/4-z, 3/4-y, x'
89 '-z, 1/2-x, 1/2-y'
90 '1/4+z, -x, 1/4+y'
91 '1/4+z, 3/4+x, 1/2-y'
92 '-z, 1/4+x, 1/4+y'
93 'x, 1/2+z, 1/2+y'
94 'x, 1/4-z, 1/4-y'
95 '1/4-x, z, 1/4-y'
96 '3/4-x, 3/4-z, y'
97 '1/2+x, y, 1/2+z'
98 '1/2+x, 1/4-y, 3/4-z'
99 '1/4-x, 1/4-y, z'
100 '1/4-x, y, 1/4-z'
101 '1/2-y, 1/4+x, 3/4+z'
102 '1/4+y, 1/4+x, -z'
103 '1/4+y, -x, 1/4+z'
104 '1/2-y, -x, 1/2-z'
105 '1/2+y, z, 1/2+x'
106 '1/4-y, 1/4-z, x'
107 '1/2+y, 1/4-z, 3/4-x'
108 '1/4-y, z, 1/4-x'
109 '1/2-z, 1/4+y, 3/4+x'
110 '1/2-z, -y, 1/2-x'
111 '1/4+z, -y, 1/4+x'
112 '1/4+z, 1/4+y, -x'
113 '1/2+z, x, 1/2+y'
114 '3/4-z, 1/2+x, 1/4-y'
115 '3/4-z, 1/4-x, 1/2+y'
116 '1/2+z, 3/4-x, 1/4-y'
117 '1/2-x, -z, 1/2-y'
118 '1/2-x, 3/4+z, 1/4+y'
119 '3/4+x, 1/2-z, 1/4+y'
120 '1/4+x, 1/4+z, -y'
121 '1/2-x, -y, 1/2-z'
122 '1/2-x, 1/4+y, 3/4+z'
123 '1/4+x, 1/4+y, -z'
124 '1/4+x, -y, 1/4+z'
125 '1/2+y, 1/4-x, 3/4-z'
126 '1/4-y, 1/4-x, z'
127 '1/4-y, x, 1/4-z'
128 '1/2+y, x, 1/2+z'
129 '1/2-y, -z, 1/2-x'
130 '1/4+y, 1/4+z, -x'
131 '1/2-y, 1/4+z, 3/4+x'
132 '1/4+y, -z, 1/4+x'
133 '1/2+z, 1/4-y, 3/4-x'
134 '1/2+z, y, 1/2+x'
135 '1/4-z, y, 1/4-x'
136 '1/4-z, 1/4-y, x'
137 '1/2-z, -x, 1/2-y'
138 '3/4+z, 1/2-x, 1/4+y'
139 '3/4+z, 1/4+x, 1/2-y'
140 '1/2-z, 3/4+x, 1/4+y'
141 '1/2+x, z, 1/2+y'
142 '1/2+x, 3/4-z, 1/4-y'
143 '3/4-x, 1/2+z, 1/4-y'
144 '1/4-x, 1/4-z, y'
145 '1/2+x, 1/2+y, z'
146 '1/2+x, 3/4-y, 1/4-z'
147 '1/4-x, 3/4-y, 1/2+z'
148 '1/4-x, 1/2+y, 3/4-z'
149 '1/2-y, 3/4+x, 1/4+z'
150 '1/4+y, 3/4+x, 1/2-z'
151 '1/4+y, 1/2-x, 3/4+z'
152 '1/2-y, 1/2-x, -z'
153 '1/2+y, 1/2+z, x'
154 '1/4-y, 3/4-z, 1/2+x'
155 '1/2+y, 3/4-z, 1/4-x'
156 '1/4-y, 1/2+z, 3/4-x'
157 '1/2-z, 3/4+y, 1/4+x'
158 '1/2-z, 1/2-y, -x'
159 '1/4+z, 1/2-y, 3/4+x'
160 '1/4+z, 3/4+y, 1/2-x'
161 '1/2+z, 1/2+x, y'
162 '3/4-z, x, 3/4-y'
163 '3/4-z, 3/4-x, y'
164 '1/2+z, 1/4-x, 3/4-y'
165 '1/2-x, 1/2-z, -y'
166 '1/2-x, 1/4+z, 3/4+y'
167 '3/4+x, -z, 3/4+y'
168 '1/4+x, 3/4+z, 1/2-y'
169 '1/2-x, 1/2-y, -z'
170 '1/2-x, 3/4+y, 1/4+z'
171 '1/4+x, 3/4+y, 1/2-z'
172 '1/4+x, 1/2-y, 3/4+z'
173 '1/2+y, 3/4-x, 1/4-z'
174 '1/4-y, 3/4-x, 1/2+z'
175 '1/4-y, 1/2+x, 3/4-z'
176 '1/2+y, 1/2+x, z'
177 '1/2-y, 1/2-z, -x'
178 '1/4+y, 3/4+z, 1/2-x'
179 '1/2-y, 3/4+z, 1/4+x'
180 '1/4+y, 1/2-z, 3/4+x'
181 '1/2+z, 3/4-y, 1/4-x'
182 '1/2+z, 1/2+y, x'
183 '1/4-z, 1/2+y, 3/4-x'
184 '1/4-z, 3/4-y, 1/2+x'
185 '1/2-z, 1/2-x, -y'
186 '3/4+z, -x, 3/4+y'
187 '3/4+z, 3/4+x, -y'
188 '1/2-z, 1/4+x, 3/4+y'
189 '1/2+x, 1/2+z, y'
190 '1/2+x, 1/4-z, 3/4-y'
191 '3/4-x, z, 3/4-y'
192 '1/4-x, 3/4-z, 1/2+y'

loop_
_atom_site_label
_atom_site_type_symbol
_atom_site_fract_x
_atom_site_fract_y
_atom_site_fract_z
_atom_site_U_iso_or_equiv
_atom_site_occupancy
_atom_site_adp_type
Cs CS 0.37500 0.37500 0.37500 0.0610(5) 1.00000 Uiso
Mn MN 0.00000 0.00000 0.00000 0.0471(5) 0.50000 Uiso
Mo MO 0.00000 0.00000 0.00000 0.0471(5) 0.50000 Uiso
F1 F 0.12500 0.62500 0.4308(3) 0.058(2) 0.50000 Uiso
O1 O 0.12500 0.62500 0.4308(3) 0.058(2) 0.50000 Uiso

loop_
_atom_type_symbol
_atom_type_scat_dispersion_real
_atom_type_scat_dispersion_imag
CS -0.74570 7.90520
MN -0.52990 2.80520
MO -0.04830 2.73390
F 0.07270 0.05340
O 0.04920 0.03220

loop_
_diffrn_radiation_wavelength
_diffrn_radiation_wavelength_wt
1.5406 1.0000
1.5443 0.5000
